data_7150654
loop_
_publ_author_name
'Kim, Ikyon'
'Choi, Jihyun'

_publ_section_title
;
 A versatile approach to oligostilbenoid natural products -- synthesis
 of permethylated analogues of viniferifuran, malibatol A, and
 shoreaphenol
;
_journal_issue 13
_journal_name_full 'Organic &amp; Biomolecular Chemistry'
_journal_page_first 2788
_journal_page_last 2795
_journal_paper_doi 10.1039/b901911a
_journal_volume 7
_journal_year 2009
_chemical_formula_sum 'C38 H34 O12'
_chemical_formula_weight 682.65
_chemical_name_common 3-arylbenzofuran
_chemical_name_systematic
;
?
;
_space_group_IT_number 2
_symmetry_cell_setting triclinic
_symmetry_space_group_name_Hall '-P 1'
_symmetry_space_group_name_H-M 'P -1'
_atom_sites_solution_hydrogens geom
_atom_sites_solution_primary direct
_atom_sites_solution_secondary difmap
_audit_creation_method SHELXL-97
_cell_angle_alpha 79.6550(10)
_cell_angle_beta 81.4100(10)
_cell_angle_gamma 81.7620(10)
_cell_formula_units_Z 1
_cell_length_a 7.58670(10)
_cell_length_b 7.95690(10)
_cell_length_c 14.3677(2)
_cell_measurement_reflns_used 4302
_cell_measurement_temperature 296(2)
_cell_measurement_theta_max 27.52
_cell_measurement_theta_min 2.62
_cell_volume 837.59(2)
_computing_cell_refinement 'Bruker SAINT'
_computing_data_collection 'Bruker APEX2'
_computing_data_reduction 'Bruker SAINT'
_computing_molecular_graphics 'Bruker SHELXTL'
_computing_publication_material 'Bruker SHELXTL'
_computing_structure_refinement 'SHELXL-97 (Sheldrick, 1997)'
_computing_structure_solution 'SHELXS-97 (Sheldrick, 1990)'
_diffrn_ambient_temperature 296(2)
_diffrn_measured_fraction_theta_full 0.985
_diffrn_measured_fraction_theta_max 0.985
_diffrn_measurement_device_type 'Bruker APEX-II CCD'
_diffrn_measurement_method '\f and \w scans'
_diffrn_radiation_monochromator graphite
_diffrn_radiation_source 'fine-focus sealed tube'
_diffrn_radiation_type MoK\a
_diffrn_radiation_wavelength 0.71073
_diffrn_reflns_av_R_equivalents 0.0269
_diffrn_reflns_av_sigmaI/netI 0.0280
_diffrn_reflns_limit_h_max 8
_diffrn_reflns_limit_h_min -10
_diffrn_reflns_limit_k_max 10
_diffrn_reflns_limit_k_min -10
_diffrn_reflns_limit_l_max 19
_diffrn_reflns_limit_l_min -19
_diffrn_reflns_number 15109
_diffrn_reflns_theta_full 28.30
_diffrn_reflns_theta_max 28.30
_diffrn_reflns_theta_min 1.45
_diffrn_standards_number 0
_exptl_absorpt_coefficient_mu 0.101
_exptl_absorpt_correction_type none
_exptl_crystal_colour red
_exptl_crystal_density_diffrn 1.353
_exptl_crystal_density_meas ?
_exptl_crystal_density_method 'not measured'
_exptl_crystal_description block
_exptl_crystal_F_000 358
_exptl_crystal_size_max 0.29
_exptl_crystal_size_mid 0.21
_exptl_crystal_size_min 0.07
_refine_diff_density_max 0.202
_refine_diff_density_min -0.144
_refine_diff_density_rms 0.034
_refine_ls_extinction_coef 0.019(3)
_refine_ls_extinction_expression Fc^*^=kFc[1+0.001xFc^2^\l^3^/sin(2\q)]^-1/4^
_refine_ls_extinction_method SHELXL
_refine_ls_goodness_of_fit_ref 1.041
_refine_ls_hydrogen_treatment refxyz
_refine_ls_matrix_type full
_refine_ls_number_parameters 227
_refine_ls_number_reflns 4103
_refine_ls_number_restraints 0
_refine_ls_restrained_S_all 1.041
_refine_ls_R_factor_all 0.0679
_refine_ls_R_factor_gt 0.0415
_refine_ls_shift/su_max 0.000
_refine_ls_shift/su_mean 0.000
_refine_ls_structure_factor_coef Fsqd
_refine_ls_weighting_details 'calc w=1/[\s^2^(Fo^2^)+(0.0502P)^2^+0.1037P] where P=(Fo^2^+2Fc^2^)/3'
_refine_ls_weighting_scheme calc
_refine_ls_wR_factor_gt 0.1011
_refine_ls_wR_factor_ref 0.1141
_reflns_number_gt 2750
_reflns_number_total 4103
_reflns_threshold_expression >2sigma(I)
_cod_data_source_file b901911a.txt
_cod_data_source_block d
_cod_depositor_comments
;
The following automatic conversions were performed:
'_symmetry_cell_setting' value 'Triclinic' changed to 'triclinic'
according to '/home/saulius/struct/CIF-dictionaries/cif_core.dic'
dictionary named 'cif_core.dic' version 2.4.1 from 2010-06-29.

Automatic conversion script
Id: cif_fix_enum 1527 2010-12-29 10:47:43Z saulius 

The following automatic conversions were performed:

'_exptl_crystal_density_meas' value 'none' was changed to '?' - the
value is perceived as not measured.

Automatic conversion script
Id: cif_fix_values 3008 2015-01-20 13:52:24Z robertas 
;
_cod_original_cell_volume 837.591(19)
_cod_original_sg_symbol_H-M P-1
_cod_database_code 7150654

loop_
_symmetry_equiv_pos_as_xyz
'x, y, z'
'-x, -y, -z'

loop_
_atom_site_label
_atom_site_type_symbol
_atom_site_fract_x
_atom_site_fract_y
_atom_site_fract_z
_atom_site_U_iso_or_equiv
_atom_site_adp_type
_atom_site_occupancy
_atom_site_symmetry_multiplicity
_atom_site_calc_flag
_atom_site_refinement_flags
_atom_site_disorder_assembly
_atom_site_disorder_group
O1 O 0.41546(13) 0.21900(11) 0.45731(6) 0.0413(2) Uani 1 1 d . . .
C2 C 0.46214(18) 0.07398(16) 0.52189(9) 0.0377(3) Uani 1 1 d . . .
C3 C 0.42141(17) 0.10354(17) 0.61393(9) 0.0366(3) Uani 1 1 d . . .
C4 C 0.35169(17) 0.28388(16) 0.60645(9) 0.0357(3) Uani 1 1 d . . .
C5 C 0.29641(18) 0.40209(17) 0.67032(9) 0.0395(3) Uani 1 1 d . . .
C6 C 0.2235(2) 0.56607(18) 0.63511(10) 0.0445(3) Uani 1 1 d . . .
H6A H 0.1845 0.6446 0.6768 0.053 Uiso 1 1 calc R . .
C7 C 0.20694(19) 0.61699(17) 0.53787(10) 0.0434(3) Uani 1 1 d . . .
C8 C 0.27179(19) 0.50789(17) 0.47262(10) 0.0417(3) Uani 1 1 d . . .
H8A H 0.2672 0.5421 0.4075 0.050 Uiso 1 1 calc R . .
C9 C 0.34378(18) 0.34501(17) 0.51010(9) 0.0376(3) Uani 1 1 d . . .
O10 O 0.12808(16) 0.78203(13) 0.51391(8) 0.0589(3) Uani 1 1 d . . .
C11 C 0.0965(2) 0.8367(2) 0.41723(12) 0.0607(4) Uani 1 1 d . . .
H11A H 0.0421 0.9541 0.4092 0.091 Uiso 1 1 calc R . .
H11B H 0.0176 0.7652 0.4011 0.091 Uiso 1 1 calc R . .
H11C H 0.2084 0.8276 0.3762 0.091 Uiso 1 1 calc R . .
C12 C 0.3265(2) 0.36028(18) 0.77240(10) 0.0450(3) Uani 1 1 d . . .
O13 O 0.22014(18) 0.39579(16) 0.83824(7) 0.0681(4) Uani 1 1 d . . .
O14 O 0.49212(15) 0.28105(14) 0.78062(7) 0.0569(3) Uani 1 1 d . . .
C15 C 0.5336(3) 0.2202(3) 0.87677(13) 0.0797(6) Uani 1 1 d . . .
H15A H 0.6550 0.1652 0.8748 0.120 Uiso 1 1 calc R . .
H15B H 0.4532 0.1391 0.9087 0.120 Uiso 1 1 calc R . .
H15C H 0.5202 0.3157 0.9107 0.120 Uiso 1 1 calc R . .
C16 C 0.40905(19) -0.02041(17) 0.70455(9) 0.0383(3) Uani 1 1 d . . .
C17 C 0.2432(2) -0.01691(18) 0.76005(9) 0.0429(3) Uani 1 1 d . . .
H17A H 0.1476 0.0612 0.7399 0.052 Uiso 1 1 calc R . .
C18 C 0.2188(2) -0.12937(19) 0.84567(10) 0.0479(4) Uani 1 1 d . . .
C19 C 0.3595(2) -0.24480(19) 0.87668(10) 0.0524(4) Uani 1 1 d . . .
H19A H 0.3436 -0.3199 0.9340 0.063 Uiso 1 1 calc R . .
C20 C 0.5254(2) -0.24706(19) 0.82086(10) 0.0500(4) Uani 1 1 d . . .
C21 C 0.5529(2) -0.13614(18) 0.73556(10) 0.0438(3) Uani 1 1 d . . .
H21A H 0.6654 -0.1386 0.6994 0.053 Uiso 1 1 calc R . .
O22 O 0.04772(16) -0.11553(16) 0.89249(8) 0.0686(4) Uani 1 1 d . . .
C23 C 0.0109(3) -0.2308(3) 0.97968(13) 0.0879(7) Uani 1 1 d . . .
H23A H -0.1130 -0.2080 1.0050 0.132 Uiso 1 1 calc R . .
H23B H 0.0856 -0.2145 1.0249 0.132 Uiso 1 1 calc R . .
H23C H 0.0353 -0.3473 0.9677 0.132 Uiso 1 1 calc R . .
O24 O 0.65620(18) -0.36744(15) 0.85719(8) 0.0714(4) Uani 1 1 d . . .
C25 C 0.8225(3) -0.3913(3) 0.79908(15) 0.0837(6) Uani 1 1 d . . .
H25A H 0.9020 -0.4783 0.8325 0.126 Uiso 1 1 calc R . .
H25B H 0.8748 -0.2851 0.7841 0.126 Uiso 1 1 calc R . .
H25C H 0.8038 -0.4266 0.7412 0.126 Uiso 1 1 calc R . .

loop_
_atom_site_aniso_label
_atom_site_aniso_U_11
_atom_site_aniso_U_22
_atom_site_aniso_U_33
_atom_site_aniso_U_23
_atom_site_aniso_U_13
_atom_site_aniso_U_12
O1 0.0552(6) 0.0358(5) 0.0292(5) -0.0029(4) -0.0020(4) 0.0000(4)
C2 0.0447(8) 0.0337(7) 0.0312(7) -0.0001(5) -0.0017(5) -0.0031(6)
C3 0.0381(7) 0.0376(7) 0.0318(7) -0.0016(5) -0.0023(5) -0.0036(6)
C4 0.0376(7) 0.0359(7) 0.0314(7) -0.0028(5) -0.0007(5) -0.0046(5)
C5 0.0438(8) 0.0403(7) 0.0325(7) -0.0045(6) 0.0005(6) -0.0064(6)
C6 0.0502(8) 0.0406(8) 0.0408(8) -0.0099(6) 0.0015(6) -0.0027(6)
C7 0.0459(8) 0.0346(7) 0.0461(8) -0.0017(6) -0.0043(6) -0.0009(6)
C8 0.0475(8) 0.0400(7) 0.0349(7) -0.0002(6) -0.0054(6) -0.0034(6)
C9 0.0409(7) 0.0365(7) 0.0334(7) -0.0043(5) -0.0006(5) -0.0041(6)
O10 0.0751(8) 0.0394(6) 0.0563(7) -0.0033(5) -0.0120(6) 0.0111(5)
C11 0.0687(11) 0.0469(9) 0.0609(10) 0.0044(8) -0.0172(8) 0.0043(8)
C12 0.0580(9) 0.0405(8) 0.0367(7) -0.0070(6) -0.0032(7) -0.0079(7)
O13 0.0841(9) 0.0773(8) 0.0368(6) -0.0120(6) 0.0060(6) 0.0003(7)
O14 0.0629(7) 0.0654(7) 0.0443(6) -0.0086(5) -0.0169(5) -0.0037(6)
C15 0.1025(16) 0.0838(13) 0.0570(11) -0.0040(10) -0.0387(11) -0.0050(12)
C16 0.0484(8) 0.0352(7) 0.0305(7) -0.0036(5) -0.0034(6) -0.0059(6)
C17 0.0477(8) 0.0431(8) 0.0357(7) -0.0026(6) -0.0029(6) -0.0052(6)
C18 0.0599(10) 0.0484(8) 0.0345(7) -0.0046(6) 0.0030(6) -0.0156(7)
C19 0.0770(11) 0.0469(9) 0.0317(7) 0.0031(6) -0.0059(7) -0.0147(8)
C20 0.0664(10) 0.0436(8) 0.0389(8) -0.0017(6) -0.0145(7) -0.0007(7)
C21 0.0508(8) 0.0435(8) 0.0352(7) -0.0028(6) -0.0062(6) -0.0025(6)
O22 0.0672(8) 0.0790(8) 0.0495(7) 0.0043(6) 0.0161(6) -0.0178(6)
C23 0.0978(16) 0.1048(16) 0.0506(11) 0.0095(11) 0.0209(10) -0.0361(13)
O24 0.0830(9) 0.0651(8) 0.0556(7) 0.0118(6) -0.0208(6) 0.0116(7)
C25 0.0754(14) 0.0864(14) 0.0807(14) -0.0049(11) -0.0247(11) 0.0243(11)

loop_
_atom_type_symbol
_atom_type_description
_atom_type_scat_dispersion_real
_atom_type_scat_dispersion_imag
_atom_type_scat_source
C C 0.0033 0.0016 'International Tables Vol C Tables 4.2.6.8 and 6.1.1.4'
H H 0.0000 0.0000 'International Tables Vol C Tables 4.2.6.8 and 6.1.1.4'
O O 0.0106 0.0060 'International Tables Vol C Tables 4.2.6.8 and 6.1.1.4'

loop_
_geom_angle_atom_site_label_1
_geom_angle_atom_site_label_2
_geom_angle_atom_site_label_3
_geom_angle
_geom_angle_site_symmetry_1
_geom_angle_site_symmetry_3
_geom_angle_publ_flag
C9 O1 C2 106.28(9) . . ?
C3 C2 O1 111.77(11) . . ?
C3 C2 C2 134.42(15) . 2_656 ?
O1 C2 C2 113.79(13) . 2_656 ?
C2 C3 C4 105.07(11) . . ?
C2 C3 C16 129.87(12) . . ?
C4 C3 C16 123.84(11) . . ?
C9 C4 C5 117.37(12) . . ?
C9 C4 C3 106.57(11) . . ?
C5 C4 C3 136.05(12) . . ?
C6 C5 C4 118.50(12) . . ?
C6 C5 C12 119.06(12) . . ?
C4 C5 C12 122.28(12) . . ?
C5 C6 C7 121.47(13) . . ?
C5 C6 H6A 119.3 . . ?
C7 C6 H6A 119.3 . . ?
O10 C7 C8 123.86(13) . . ?
O10 C7 C6 114.84(13) . . ?
C8 C7 C6 121.27(12) . . ?
C9 C8 C7 115.73(12) . . ?
C9 C8 H8A 122.1 . . ?
C7 C8 H8A 122.1 . . ?
O1 C9 C8 124.56(12) . . ?
O1 C9 C4 110.11(11) . . ?
C8 C9 C4 125.32(12) . . ?
C7 O10 C11 117.22(12) . . ?
O10 C11 H11A 109.5 . . ?
O10 C11 H11B 109.5 . . ?
H11A C11 H11B 109.5 . . ?
O10 C11 H11C 109.5 . . ?
H11A C11 H11C 109.5 . . ?
H11B C11 H11C 109.5 . . ?
O13 C12 O14 124.12(14) . . ?
O13 C12 C5 125.35(15) . . ?
O14 C12 C5 110.50(12) . . ?
C12 O14 C15 116.04(13) . . ?
O14 C15 H15A 109.5 . . ?
O14 C15 H15B 109.5 . . ?
H15A C15 H15B 109.5 . . ?
O14 C15 H15C 109.5 . . ?
H15A C15 H15C 109.5 . . ?
H15B C15 H15C 109.5 . . ?
C17 C16 C21 119.67(12) . . ?
C17 C16 C3 116.43(12) . . ?
C21 C16 C3 123.90(13) . . ?
C16 C17 C18 120.40(13) . . ?
C16 C17 H17A 119.8 . . ?
C18 C17 H17A 119.8 . . ?
O22 C18 C19 124.98(13) . . ?
O22 C18 C17 114.59(14) . . ?
C19 C18 C17 120.43(14) . . ?
C18 C19 C20 118.83(13) . . ?
C18 C19 H19A 120.6 . . ?
C20 C19 H19A 120.6 . . ?
O24 C20 C21 123.78(15) . . ?
O24 C20 C19 114.47(13) . . ?
C21 C20 C19 121.75(14) . . ?
C20 C21 C16 118.93(14) . . ?
C20 C21 H21A 120.5 . . ?
C16 C21 H21A 120.5 . . ?
C18 O22 C23 117.82(15) . . ?
O22 C23 H23A 109.5 . . ?
O22 C23 H23B 109.5 . . ?
H23A C23 H23B 109.5 . . ?
O22 C23 H23C 109.5 . . ?
H23A C23 H23C 109.5 . . ?
H23B C23 H23C 109.5 . . ?
C20 O24 C25 117.62(13) . . ?
O24 C25 H25A 109.5 . . ?
O24 C25 H25B 109.5 . . ?
H25A C25 H25B 109.5 . . ?
O24 C25 H25C 109.5 . . ?
H25A C25 H25C 109.5 . . ?
H25B C25 H25C 109.5 . . ?

loop_
_geom_bond_atom_site_label_1
_geom_bond_atom_site_label_2
_geom_bond_distance
_geom_bond_site_symmetry_2
_geom_bond_publ_flag
O1 C9 1.3674(15) . ?
O1 C2 1.3836(15) . ?
C2 C3 1.3669(17) . ?
C2 C2 1.441(3) 2_656 ?
C3 C4 1.4472(18) . ?
C3 C16 1.4851(17) . ?
C4 C9 1.3896(17) . ?
C4 C5 1.4088(18) . ?
C5 C6 1.3798(19) . ?
C5 C12 1.4890(18) . ?
C6 C7 1.4023(19) . ?
C6 H6A 0.9300 . ?
C7 O10 1.3693(16) . ?
C7 C8 1.3808(19) . ?
C8 C9 1.3793(18) . ?
C8 H8A 0.9300 . ?
O10 C11 1.4244(18) . ?
C11 H11A 0.9600 . ?
C11 H11B 0.9600 . ?
C11 H11C 0.9600 . ?
C12 O13 1.1953(17) . ?
C12 O14 1.3342(18) . ?
O14 C15 1.4451(18) . ?
C15 H15A 0.9600 . ?
C15 H15B 0.9600 . ?
C15 H15C 0.9600 . ?
C16 C17 1.3850(19) . ?
C16 C21 1.3955(18) . ?
C17 C18 1.3901(19) . ?
C17 H17A 0.9300 . ?
C18 O22 1.3690(18) . ?
C18 C19 1.377(2) . ?
C19 C20 1.387(2) . ?
C19 H19A 0.9300 . ?
C20 O24 1.3701(17) . ?
C20 C21 1.3829(19) . ?
C21 H21A 0.9300 . ?
O22 C23 1.430(2) . ?
C23 H23A 0.9600 . ?
C23 H23B 0.9600 . ?
C23 H23C 0.9600 . ?
O24 C25 1.414(2) . ?
C25 H25A 0.9600 . ?
C25 H25B 0.9600 . ?
C25 H25C 0.9600 . ?

loop_
_geom_torsion_atom_site_label_1
_geom_torsion_atom_site_label_2
_geom_torsion_atom_site_label_3
_geom_torsion_atom_site_label_4
_geom_torsion
_geom_torsion_site_symmetry_1
_geom_torsion_site_symmetry_2
_geom_torsion_site_symmetry_3
_geom_torsion_site_symmetry_4
_geom_torsion_publ_flag
C9 O1 C2 C3 0.37(15) . . . . ?
C9 O1 C2 C2 178.98(15) . . . 2_656 ?
O1 C2 C3 C4 -2.96(15) . . . . ?
C2 C2 C3 C4 178.8(2) 2_656 . . . ?
O1 C2 C3 C16 164.55(13) . . . . ?
C2 C2 C3 C16 -13.7(3) 2_656 . . . ?
C2 C3 C4 C9 4.37(15) . . . . ?
C16 C3 C4 C9 -164.11(12) . . . . ?
C2 C3 C4 C5 -174.79(16) . . . . ?
C16 C3 C4 C5 16.7(2) . . . . ?
C9 C4 C5 C6 5.6(2) . . . . ?
C3 C4 C5 C6 -175.33(15) . . . . ?
C9 C4 C5 C12 -169.72(12) . . . . ?
C3 C4 C5 C12 9.4(3) . . . . ?
C4 C5 C6 C7 -1.2(2) . . . . ?
C12 C5 C6 C7 174.28(13) . . . . ?
C5 C6 C7 O10 178.44(13) . . . . ?
C5 C6 C7 C8 -3.5(2) . . . . ?
O10 C7 C8 C9 -178.80(13) . . . . ?
C6 C7 C8 C9 3.4(2) . . . . ?
C2 O1 C9 C8 -176.49(13) . . . . ?
C2 O1 C9 C4 2.56(14) . . . . ?
C7 C8 C9 O1 -179.66(13) . . . . ?
C7 C8 C9 C4 1.4(2) . . . . ?
C5 C4 C9 O1 174.99(12) . . . . ?
C3 C4 C9 O1 -4.35(15) . . . . ?
C5 C4 C9 C8 -6.0(2) . . . . ?
C3 C4 C9 C8 174.69(13) . . . . ?
C8 C7 O10 C11 6.3(2) . . . . ?
C6 C7 O10 C11 -175.76(13) . . . . ?
C6 C5 C12 O13 46.8(2) . . . . ?
C4 C5 C12 O13 -137.98(16) . . . . ?
C6 C5 C12 O14 -131.50(14) . . . . ?
C4 C5 C12 O14 43.77(18) . . . . ?
O13 C12 O14 C15 6.8(2) . . . . ?
C5 C12 O14 C15 -174.90(14) . . . . ?
C2 C3 C16 C17 -118.51(16) . . . . ?
C4 C3 C16 C17 46.93(19) . . . . ?
C2 C3 C16 C21 61.8(2) . . . . ?
C4 C3 C16 C21 -132.75(14) . . . . ?
C21 C16 C17 C18 -0.8(2) . . . . ?
C3 C16 C17 C18 179.46(12) . . . . ?
C16 C17 C18 O22 -178.51(13) . . . . ?
C16 C17 C18 C19 0.5(2) . . . . ?
O22 C18 C19 C20 178.65(14) . . . . ?
C17 C18 C19 C20 -0.2(2) . . . . ?
C18 C19 C20 O24 -179.34(13) . . . . ?
C18 C19 C20 C21 0.4(2) . . . . ?
O24 C20 C21 C16 178.92(13) . . . . ?
C19 C20 C21 C16 -0.7(2) . . . . ?
C17 C16 C21 C20 1.0(2) . . . . ?
C3 C16 C21 C20 -179.36(13) . . . . ?
C19 C18 O22 C23 -0.8(2) . . . . ?
C17 C18 O22 C23 178.08(15) . . . . ?
C21 C20 O24 C25 -7.0(2) . . . . ?
C19 C20 O24 C25 172.68(16) . . . . ?
